data_7240730
loop_
_publ_author_name
'Mathpati, Ramling S.'
'Dharavath, Srinivas'
'Kumar, Nikhil'
'Ghule, Vikas'
'Paul, Avijit Kumar'
'TITTAL, RAM KUMAR'

_publ_section_title
;
 Design, synthesis and investigations of a series of energetic salts
 through the variation of amines and concentration of picrate-anion
;
_journal_name_full CrystEngComm
_journal_paper_doi 10.1039/D0CE00772B
_journal_year 2020
_chemical_formula_sum 'C12 H15 N7 O7'
_chemical_formula_weight 369.31
_chemical_name_common 'hexamine picric acid salt'
_space_group_IT_number 14
_space_group_name_Hall '-P 2ybc'
_space_group_name_H-M_alt 'P 1 21/c 1'
_symmetry_cell_setting monoclinic
_symmetry_space_group_name_H-M 'P 1 21/c 1'
_atom_sites_solution_hydrogens geom
_atom_sites_solution_primary direct
_atom_sites_solution_secondary difmap
_audit_creation_method SHELXL-97
_audit_update_record
;
2019-12-19 deposited with the CCDC.	2020-06-15 downloaded from the CCDC.
;
_cell_angle_alpha 90.00
_cell_angle_beta 107.065(5)
_cell_angle_gamma 90.00
_cell_formula_units_Z 4
_cell_length_a 12.462(2)
_cell_length_b 6.7318(11)
_cell_length_c 18.747(3)
_cell_measurement_reflns_used 2637
_cell_measurement_temperature 296(2)
_cell_measurement_theta_max 25.00
_cell_measurement_theta_min 1.71
_cell_volume 1503.5(4)
_computing_structure_refinement 'SHELXL-97 (Sheldrick, 2008)'
_diffrn_ambient_temperature 296(2)
_diffrn_measured_fraction_theta_full 1.000
_diffrn_measured_fraction_theta_max 1.000
_diffrn_measurement_device_type 'Bruker SMART CCD area detector'
_diffrn_measurement_method '\f and \w scans'
_diffrn_radiation_monochromator graphite
_diffrn_radiation_source 'fine-focus sealed tube'
_diffrn_radiation_type MoK\a
_diffrn_radiation_wavelength 0.71073
_diffrn_reflns_av_R_equivalents 0.0545
_diffrn_reflns_av_sigmaI/netI 0.0400
_diffrn_reflns_limit_h_max 14
_diffrn_reflns_limit_h_min -14
_diffrn_reflns_limit_k_max 8
_diffrn_reflns_limit_k_min -8
_diffrn_reflns_limit_l_max 22
_diffrn_reflns_limit_l_min -22
_diffrn_reflns_number 14928
_diffrn_reflns_theta_full 25.00
_diffrn_reflns_theta_max 25.00
_diffrn_reflns_theta_min 1.71
_exptl_absorpt_coefficient_mu 0.136
_exptl_absorpt_correction_T_max 0.9746
_exptl_absorpt_correction_T_min 0.9654
_exptl_absorpt_correction_type multi-scan
_exptl_absorpt_process_details '(SADABS; Sheldrick, 1996)'
_exptl_crystal_colour Yellow
_exptl_crystal_density_diffrn 1.632
_exptl_crystal_density_method 'not measured'
_exptl_crystal_description Block
_exptl_crystal_F_000 768
_exptl_crystal_size_max 0.26
_exptl_crystal_size_mid 0.20
_exptl_crystal_size_min 0.19
_refine_diff_density_max 0.239
_refine_diff_density_min -0.259
_refine_diff_density_rms 0.062
_refine_ls_extinction_method none
_refine_ls_goodness_of_fit_ref 1.101
_refine_ls_hydrogen_treatment mixed
_refine_ls_matrix_type full
_refine_ls_number_parameters 235
_refine_ls_number_reflns 2637
_refine_ls_number_restraints 0
_refine_ls_restrained_S_all 1.101
_refine_ls_R_factor_all 0.0979
_refine_ls_R_factor_gt 0.0519
_refine_ls_shift/su_max 0.000
_refine_ls_shift/su_mean 0.000
_refine_ls_structure_factor_coef Fsqd
_refine_ls_weighting_details 'calc w=1/[\s^2^(Fo^2^)+(0.0845P)^2^+0.4196P] where P=(Fo^2^+2Fc^2^)/3'
_refine_ls_weighting_scheme calc
_refine_ls_wR_factor_gt 0.1330
_refine_ls_wR_factor_ref 0.1764
_reflns_number_gt 1674
_reflns_number_total 2637
_reflns_threshold_expression >2\s(I)
_cod_data_source_file d0ce00772b2.cif
_cod_data_source_block Salt-1b
_cod_depositor_comments
;
The following automatic conversions were performed:

data item '_symmetry_cell_setting' value 'Monoclinic' was changed to
'monoclinic' in accordance with the
/home/data/users/saulius/crontab/automatic-downloads/rss-feeds/RSC/lib/dictionaries/cif_core.dic
dictionary named 'cif_core.dic' version 2.4.2 last updated on
2011-04-26.

Automatic conversion script
Id: cif_fix_values 7556 2019-12-06 15:28:31Z antanas 
;
_cod_original_sg_symbol_H-M 'P 21/c'
_cod_database_code 7240730

loop_
_symmetry_equiv_pos_as_xyz
'x, y, z'
'-x, y+1/2, -z+1/2'
'-x, -y, -z'
'x, -y-1/2, z-1/2'

loop_
_atom_site_label
_atom_site_type_symbol
_atom_site_fract_x
_atom_site_fract_y
_atom_site_fract_z
_atom_site_U_iso_or_equiv
_atom_site_adp_type
_atom_site_occupancy
_atom_site_symmetry_multiplicity
_atom_site_calc_flag
_atom_site_refinement_flags
_atom_site_disorder_assembly
_atom_site_disorder_group
N4 N 0.17887(19) 0.3771(3) 0.40251(13) 0.0371(6) Uani 1 1 d . . .
H4 H 0.2457 0.4413 0.4110 0.044 Uiso 1 1 calc R . .
N002 N 0.0891(2) 0.0836(3) 0.43099(13) 0.0384(6) Uani 1 1 d . . .
O7 O 0.39568(18) 0.4448(4) 0.41958(14) 0.0641(7) Uani 1 1 d . . .
N5 N 0.02367(18) 0.2331(4) 0.30736(12) 0.0373(6) Uani 1 1 d . . .
N7 N -0.00818(19) 0.4015(4) 0.41461(13) 0.0378(6) Uani 1 1 d . . .
O3 O 0.81344(18) 0.7707(4) 0.34272(14) 0.0654(8) Uani 1 1 d . . .
O6 O 0.2621(2) 0.7421(4) 0.35645(18) 0.0768(9) Uani 1 1 d . . .
N3 N 0.3365(2) 0.8131(4) 0.33472(16) 0.0483(7) Uani 1 1 d . . .
N1 N 0.7176(2) 0.8366(4) 0.32270(15) 0.0505(7) Uani 1 1 d . . .
O5 O 0.3213(2) 0.9633(4) 0.29728(17) 0.0803(9) Uani 1 1 d . . .
N2 N 0.6101(2) 0.2587(4) 0.43800(16) 0.0533(8) Uani 1 1 d . . .
O4 O 0.6938(2) 0.9908(4) 0.28707(17) 0.0858(10) Uani 1 1 d . . .
C2 C 0.4455(2) 0.7159(4) 0.35250(16) 0.0382(7) Uani 1 1 d . . .
C4 C 0.6311(2) 0.7303(4) 0.34308(16) 0.0372(7) Uani 1 1 d . . .
C6 C 0.5765(2) 0.4514(4) 0.40129(16) 0.0387(7) Uani 1 1 d . . .
C5 C 0.6557(2) 0.5483(5) 0.37802(15) 0.0384(7) Uani 1 1 d . . .
H5 H 0.7264 0.4922 0.3856 0.046 Uiso 1 1 calc R . .
C7 C 0.1291(2) 0.3346(5) 0.31991(15) 0.0403(7) Uani 1 1 d . . .
H7A H 0.1178 0.4582 0.2921 0.048 Uiso 1 1 calc R . .
H7B H 0.1805 0.2529 0.3025 0.048 Uiso 1 1 calc R . .
C12 C 0.0423(3) 0.0476(4) 0.35026(16) 0.0406(7) Uani 1 1 d . . .
H12A H 0.0935 -0.0359 0.3334 0.049 Uiso 1 1 calc R . .
H12B H -0.0284 -0.0228 0.3410 0.049 Uiso 1 1 calc R . .
C8 C 0.1948(2) 0.1829(4) 0.44461(16) 0.0390(7) Uani 1 1 d . . .
H8A H 0.2468 0.0993 0.4286 0.047 Uiso 1 1 calc R . .
H8B H 0.2263 0.2078 0.4976 0.047 Uiso 1 1 calc R . .
C1 C 0.4643(2) 0.5297(5) 0.39319(16) 0.0411(7) Uani 1 1 d . . .
C3 C 0.5254(2) 0.8125(5) 0.32886(16) 0.0396(7) Uani 1 1 d . . .
H3A H 0.5087 0.9325 0.3034 0.048 Uiso 1 1 calc R . .
C10 C 0.0965(3) 0.5040(4) 0.42801(17) 0.0418(8) Uani 1 1 d . . .
H10A H 0.1269 0.5327 0.4808 0.050 Uiso 1 1 calc R . .
H10B H 0.0849 0.6290 0.4011 0.050 Uiso 1 1 calc R . .
C11 C -0.0531(2) 0.3591(5) 0.33421(16) 0.0421(8) Uani 1 1 d . . .
H11A H -0.1250 0.2927 0.3247 0.051 Uiso 1 1 calc R . .
H11B H -0.0652 0.4832 0.3067 0.051 Uiso 1 1 calc R . .
C9 C 0.0113(3) 0.2121(4) 0.45522(17) 0.0415(8) Uani 1 1 d . . .
H9A H 0.0418 0.2382 0.5082 0.050 Uiso 1 1 calc R . .
H9B H -0.0597 0.1436 0.4473 0.050 Uiso 1 1 calc R . .
O1 O 0.7078(3) 0.2123(5) 0.4545(2) 0.1140(14) Uani 1 1 d . . .
O2 O 0.5415(3) 0.1504(4) 0.4490(2) 0.1043(12) Uani 1 1 d . . .

loop_
_atom_site_aniso_label
_atom_site_aniso_U_11
_atom_site_aniso_U_22
_atom_site_aniso_U_33
_atom_site_aniso_U_23
_atom_site_aniso_U_13
_atom_site_aniso_U_12
N4 0.0311(13) 0.0392(14) 0.0432(14) 0.0001(11) 0.0144(11) -0.0041(11)
N002 0.0378(14) 0.0367(14) 0.0431(15) 0.0066(11) 0.0155(11) 0.0021(11)
O7 0.0370(13) 0.0740(17) 0.0848(18) 0.0279(14) 0.0234(12) -0.0039(12)
N5 0.0337(13) 0.0431(15) 0.0364(14) 0.0018(11) 0.0121(11) -0.0003(11)
N7 0.0374(14) 0.0389(14) 0.0422(15) 0.0055(11) 0.0197(11) 0.0058(11)
O3 0.0330(13) 0.0804(18) 0.0870(19) 0.0189(14) 0.0243(12) 0.0012(12)
O6 0.0465(15) 0.0587(16) 0.141(3) 0.0167(16) 0.0518(16) 0.0077(12)
N3 0.0373(16) 0.0457(17) 0.0645(19) 0.0005(14) 0.0189(13) 0.0017(13)
N1 0.0409(16) 0.0647(19) 0.0494(17) 0.0131(14) 0.0187(13) 0.0002(14)
O5 0.0559(16) 0.081(2) 0.110(2) 0.0468(17) 0.0347(15) 0.0268(14)
N2 0.0466(17) 0.0449(17) 0.067(2) 0.0081(14) 0.0140(14) -0.0032(14)
O4 0.0608(17) 0.094(2) 0.108(2) 0.0578(19) 0.0332(16) 0.0031(15)
C2 0.0282(15) 0.0409(18) 0.0457(18) 0.0003(14) 0.0110(13) 0.0022(13)
C4 0.0322(16) 0.0449(18) 0.0369(16) 0.0047(13) 0.0138(13) -0.0017(14)
C6 0.0361(16) 0.0395(17) 0.0388(17) -0.0002(13) 0.0082(13) -0.0024(14)
C5 0.0327(16) 0.0467(19) 0.0360(17) -0.0031(13) 0.0103(13) 0.0006(14)
C7 0.0447(18) 0.0463(18) 0.0354(17) 0.0051(13) 0.0202(14) 0.0029(14)
C12 0.0402(17) 0.0372(17) 0.0453(18) -0.0055(13) 0.0137(14) -0.0040(14)
C8 0.0371(16) 0.0414(17) 0.0368(17) 0.0065(13) 0.0083(13) 0.0078(13)
C1 0.0299(15) 0.050(2) 0.0425(18) -0.0021(14) 0.0094(13) -0.0069(14)
C3 0.0367(17) 0.0426(17) 0.0402(17) 0.0046(14) 0.0122(13) -0.0018(14)
C10 0.0480(18) 0.0347(17) 0.0458(19) -0.0021(14) 0.0184(15) 0.0042(14)
C11 0.0326(16) 0.0493(19) 0.0450(19) 0.0061(14) 0.0122(14) 0.0052(14)
C9 0.0405(17) 0.0451(18) 0.0439(18) 0.0066(14) 0.0203(14) 0.0023(14)
O1 0.0554(18) 0.090(2) 0.187(4) 0.074(2) 0.020(2) 0.0214(16)
O2 0.084(2) 0.0562(18) 0.185(4) 0.037(2) 0.060(2) 0.0019(17)

loop_
_atom_type_symbol
_atom_type_description
_atom_type_scat_dispersion_real
_atom_type_scat_dispersion_imag
_atom_type_scat_source
C C 0.0033 0.0016 'International Tables Vol C Tables 4.2.6.8 and 6.1.1.4'
H H 0.0000 0.0000 'International Tables Vol C Tables 4.2.6.8 and 6.1.1.4'
N N 0.0061 0.0033 'International Tables Vol C Tables 4.2.6.8 and 6.1.1.4'
O O 0.0106 0.0060 'International Tables Vol C Tables 4.2.6.8 and 6.1.1.4'

loop_
_geom_angle_atom_site_label_1
_geom_angle_atom_site_label_2
_geom_angle_atom_site_label_3
_geom_angle
_geom_angle_site_symmetry_1
_geom_angle_site_symmetry_3
_geom_angle_publ_flag
C8 N4 C10 108.7(2) . . ?
C8 N4 C7 108.8(2) . . ?
C10 N4 C7 108.5(2) . . ?
C8 N4 H4 110.3 . . ?
C10 N4 H4 110.3 . . ?
C7 N4 H4 110.3 . . ?
C8 N002 C9 109.1(2) . . ?
C8 N002 C12 109.0(2) . . ?
C9 N002 C12 108.4(2) . . ?
C7 N5 C12 108.9(2) . . ?
C7 N5 C11 109.0(2) . . ?
C12 N5 C11 108.5(2) . . ?
C10 N7 C9 108.9(2) . . ?
C10 N7 C11 109.0(2) . . ?
C9 N7 C11 108.5(2) . . ?
O5 N3 O6 121.1(3) . . ?
O5 N3 C2 119.0(3) . . ?
O6 N3 C2 119.9(3) . . ?
O4 N1 O3 122.3(3) . . ?
O4 N1 C4 119.1(3) . . ?
O3 N1 C4 118.6(3) . . ?
O2 N2 O1 121.4(3) . . ?
O2 N2 C6 120.2(3) . . ?
O1 N2 C6 118.4(3) . . ?
C3 C2 C1 124.1(3) . . ?
C3 C2 N3 115.5(3) . . ?
C1 C2 N3 120.4(3) . . ?
C3 C4 C5 121.0(3) . . ?
C3 C4 N1 119.8(3) . . ?
C5 C4 N1 119.2(3) . . ?
C5 C6 C1 123.9(3) . . ?
C5 C6 N2 116.1(3) . . ?
C1 C6 N2 120.0(3) . . ?
C6 C5 C4 119.8(3) . . ?
C6 C5 H5 120.1 . . ?
C4 C5 H5 120.1 . . ?
N5 C7 N4 109.7(2) . . ?
N5 C7 H7A 109.7 . . ?
N4 C7 H7A 109.7 . . ?
N5 C7 H7B 109.7 . . ?
N4 C7 H7B 109.7 . . ?
H7A C7 H7B 108.2 . . ?
N5 C12 N002 112.0(2) . . ?
N5 C12 H12A 109.2 . . ?
N002 C12 H12A 109.2 . . ?
N5 C12 H12B 109.2 . . ?
N002 C12 H12B 109.2 . . ?
H12A C12 H12B 107.9 . . ?
N002 C8 N4 109.7(2) . . ?
N002 C8 H8A 109.7 . . ?
N4 C8 H8A 109.7 . . ?
N002 C8 H8B 109.7 . . ?
N4 C8 H8B 109.7 . . ?
H8A C8 H8B 108.2 . . ?
O7 C1 C2 125.6(3) . . ?
O7 C1 C6 122.7(3) . . ?
C2 C1 C6 111.7(3) . . ?
C2 C3 C4 119.4(3) . . ?
C2 C3 H3A 120.3 . . ?
C4 C3 H3A 120.3 . . ?
N7 C10 N4 109.9(2) . . ?
N7 C10 H10A 109.7 . . ?
N4 C10 H10A 109.7 . . ?
N7 C10 H10B 109.7 . . ?
N4 C10 H10B 109.7 . . ?
H10A C10 H10B 108.2 . . ?
N5 C11 N7 111.8(2) . . ?
N5 C11 H11A 109.3 . . ?
N7 C11 H11A 109.3 . . ?
N5 C11 H11B 109.3 . . ?
N7 C11 H11B 109.3 . . ?
H11A C11 H11B 107.9 . . ?
N002 C9 N7 112.0(2) . . ?
N002 C9 H9A 109.2 . . ?
N7 C9 H9A 109.2 . . ?
N002 C9 H9B 109.2 . . ?
N7 C9 H9B 109.2 . . ?
H9A C9 H9B 107.9 . . ?

loop_
_geom_bond_atom_site_label_1
_geom_bond_atom_site_label_2
_geom_bond_distance
_geom_bond_site_symmetry_2
_geom_bond_publ_flag
N4 C8 1.510(4) . ?
N4 C10 1.516(4) . ?
N4 C7 1.517(4) . ?
N4 H4 0.9100 . ?
N002 C8 1.432(4) . ?
N002 C9 1.467(4) . ?
N002 C12 1.474(4) . ?
O7 C1 1.246(3) . ?
N5 C7 1.438(4) . ?
N5 C12 1.466(4) . ?
N5 C11 1.473(4) . ?
N7 C10 1.432(4) . ?
N7 C9 1.469(4) . ?
N7 C11 1.474(4) . ?
O3 N1 1.225(3) . ?
O6 N3 1.215(3) . ?
N3 O5 1.214(3) . ?
N3 C2 1.455(4) . ?
N1 O4 1.223(3) . ?
N1 C4 1.437(4) . ?
N2 O2 1.187(3) . ?
N2 O1 1.206(4) . ?
N2 C6 1.470(4) . ?
C2 C3 1.368(4) . ?
C2 C1 1.450(4) . ?
C4 C3 1.381(4) . ?
C4 C5 1.380(4) . ?
C6 C5 1.358(4) . ?
C6 C1 1.460(4) . ?
C5 H5 0.9300 . ?
C7 H7A 0.9700 . ?
C7 H7B 0.9700 . ?
C12 H12A 0.9700 . ?
C12 H12B 0.9700 . ?
C8 H8A 0.9700 . ?
C8 H8B 0.9700 . ?
C3 H3A 0.9300 . ?
C10 H10A 0.9700 . ?
C10 H10B 0.9700 . ?
C11 H11A 0.9700 . ?
C11 H11B 0.9700 . ?
C9 H9A 0.9700 . ?
C9 H9B 0.9700 . ?
